data_2224760
loop_
_publ_author_name
'Tian, Chunliang'

_publ_section_title
{\m-<i>trans</i>-<i>N</i>,<i>N</i>'-Bis[2-(2-hydroxyethylamino)ethyl]oxamidato(2{-})}bis[picratonickel(II)]
_journal_coeditor_code SI2223
_journal_issue 1
_journal_name_full 'Acta Crystallographica Section E'
_journal_page_first m71
_journal_paper_doi 10.1107/S1600536809052933
_journal_volume 66
_journal_year 2010
_chemical_formula_iupac '[Ni2 (C6 H2 N3 O7)2 (C10 H20 N4 O4)]'
_chemical_formula_moiety 'C22 H24 N10 Ni2 O18'
_chemical_formula_sum 'C22 H24 N10 Ni2 O18'
_chemical_formula_weight 833.93
_chemical_name_systematic
;
{\m-<i>trans</i>-<i>N</i>,<i>N</i>'-Bis[2-(2-
hydroxyethylamino)ethyl]oxamidato(2-)}bis[picratonickel(II)]
;
_space_group_IT_number 2
_symmetry_cell_setting triclinic
_symmetry_space_group_name_Hall '-P 1'
_symmetry_space_group_name_H-M 'P -1'
_atom_sites_solution_hydrogens geom
_atom_sites_solution_primary direct
_atom_sites_solution_secondary difmap
_audit_creation_method SHELXL-97
_cell_angle_alpha 98.00(3)
_cell_angle_beta 99.00(3)
_cell_angle_gamma 94.36(3)
_cell_formula_units_Z 1
_cell_length_a 7.7893(16)
_cell_length_b 8.1405(16)
_cell_length_c 12.417(3)
_cell_measurement_reflns_used 1927
_cell_measurement_temperature 298(2)
_cell_measurement_theta_max 26.299
_cell_measurement_theta_min 2.540
_cell_volume 766.2(3)
_computing_cell_refinement 'SAINT (Bruker, 1998)'
_computing_data_collection 'SMART (Bruker, 1998)'
_computing_data_reduction 'SAINT (Bruker, 1998)'
_computing_molecular_graphics 'SHELXTL (Sheldrick, 2008)'
_computing_publication_material 'SHELXL97 (Sheldrick, 2008) and PLATON (Spek, 2009)'
_computing_structure_refinement 'SHELXL97 (Sheldrick, 2008)'
_computing_structure_solution 'SHELXS97 (Sheldrick, 2008)'
_diffrn_ambient_temperature 298(2)
_diffrn_measured_fraction_theta_full 0.976
_diffrn_measured_fraction_theta_max 0.976
_diffrn_measurement_device_type 'Bruker SMART CCD'
_diffrn_measurement_method '\f and \w scans'
_diffrn_radiation_monochromator graphite
_diffrn_radiation_source 'fine-focus sealed tube'
_diffrn_radiation_type MoK\a
_diffrn_radiation_wavelength 0.71073
_diffrn_reflns_av_R_equivalents 0.0148
_diffrn_reflns_av_sigmaI/netI 0.0326
_diffrn_reflns_limit_h_max 9
_diffrn_reflns_limit_h_min -9
_diffrn_reflns_limit_k_max 7
_diffrn_reflns_limit_k_min -9
_diffrn_reflns_limit_l_max 13
_diffrn_reflns_limit_l_min -14
_diffrn_reflns_number 4040
_diffrn_reflns_theta_full 25.24
_diffrn_reflns_theta_max 25.24
_diffrn_reflns_theta_min 1.68
_diffrn_standards_number 0
_exptl_absorpt_coefficient_mu 1.330
_exptl_absorpt_correction_T_max 0.8785
_exptl_absorpt_correction_T_min 0.7862
_exptl_absorpt_correction_type multi-scan
_exptl_absorpt_process_details '(SADABS; Sheldrick, 1996)'
_exptl_crystal_colour green
_exptl_crystal_density_diffrn 1.807
_exptl_crystal_density_method 'not measured'
_exptl_crystal_description block
_exptl_crystal_F_000 426
_exptl_crystal_size_max 0.19
_exptl_crystal_size_mid 0.14
_exptl_crystal_size_min 0.10
_refine_diff_density_max 0.385
_refine_diff_density_min -0.302
_refine_ls_extinction_method none
_refine_ls_goodness_of_fit_ref 1.226
_refine_ls_hydrogen_treatment constr
_refine_ls_matrix_type full
_refine_ls_number_parameters 235
_refine_ls_number_reflns 2703
_refine_ls_number_restraints 1
_refine_ls_restrained_S_all 1.239
_refine_ls_R_factor_all 0.0460
_refine_ls_R_factor_gt 0.0348
_refine_ls_shift/su_max 0.001
_refine_ls_shift/su_mean 0.000
_refine_ls_structure_factor_coef Fsqd
_refine_ls_weighting_details 'w=1/[\s^2^(Fo^2^)+(0.0205P)^2^+0.7682P] where P=(Fo^2^+2Fc^2^)/3'
_refine_ls_weighting_scheme calc
_refine_ls_wR_factor_gt 0.0822
_refine_ls_wR_factor_ref 0.0868
_reflns_number_gt 2233
_reflns_number_total 2703
_reflns_threshold_expression I>2sigma(I)
_cod_data_source_file si2223.cif
_cod_data_source_block I
_cod_depositor_comments
;
The following automatic conversions were performed:
'_symmetry_cell_setting' value 'Triclinic' changed to 'triclinic'
according to '/home/saulius/struct/CIF-dictionaries/cif_core.dic'
dictionary named 'cif_core.dic' version 2.4.1 from 2010-06-29.

Automatic conversion script
Id: cif_fix_enum 1527 2010-12-29 10:47:43Z saulius 

The following automatic conversions were performed:

'_symmetry_cell_setting' value 'Triclinic' changed to 'triclinic'
according to /home/saulius/struct/CIF-dictionaries/cif_core.dic
dictionary named 'cif_core.dic' version 2.4.1 from 2010-06-29.

Automatic conversion script
Id: cif_fix_values 1715 2011-07-08 13:25:40Z adriana 
;
_cod_database_code 2224760
_cod_database_fobs_code 2224760

loop_
_symmetry_equiv_pos_as_xyz
'x, y, z'
'-x, -y, -z'

loop_
_atom_site_type_symbol
_atom_site_label
_atom_site_fract_x
_atom_site_fract_y
_atom_site_fract_z
_atom_site_U_iso_or_equiv
_atom_site_adp_type
_atom_site_calc_flag
_atom_site_refinement_flags
_atom_site_occupancy
_atom_site_disorder_assembly
_atom_site_disorder_group
C C1 0.0883(4) 0.5501(4) 0.5131(3) 0.0339(8) Uani d . 1 . .
C C2 0.3717(5) 0.5619(5) 0.6319(3) 0.0446(9) Uani d . 1 . .
H H2A 0.3764 0.6824 0.6485 0.054 Uiso calc R 1 . .
H H2B 0.4516 0.5339 0.5811 0.054 Uiso calc R 1 . .
C C3 0.4200(5) 0.4875(5) 0.7369(3) 0.0471(10) Uani d . 1 . .
H H3A 0.5460 0.4988 0.7586 0.057 Uiso calc R 1 . .
H H3B 0.3704 0.5470 0.7960 0.057 Uiso calc R 1 . .
C C4 0.4620(5) 0.2008(5) 0.6579(4) 0.0553(11) Uani d . 1 . .
H H4A 0.5691 0.1901 0.7069 0.066 Uiso calc R 1 . .
H H4B 0.4930 0.2524 0.5968 0.066 Uiso calc R 1 . .
C C5 0.3688(6) 0.0319(5) 0.6149(4) 0.0609(12) Uani d . 1 . .
H H5A 0.4466 -0.0410 0.5831 0.073 Uiso calc R 1 . .
H H5B 0.3266 -0.0170 0.6740 0.073 Uiso calc R 1 . .
C C6 -0.0763(4) 0.1046(4) 0.7864(3) 0.0334(8) Uani d . 1 . .
C C7 -0.1144(5) 0.2293(4) 0.8705(3) 0.0375(8) Uani d . 1 . .
C C8 -0.1927(5) 0.1921(5) 0.9576(3) 0.0418(9) Uani d . 1 . .
H H8 -0.2158 0.2773 1.0098 0.050 Uiso calc R 1 . .
C C9 -0.2359(5) 0.0297(5) 0.9669(3) 0.0412(9) Uani d . 1 . .
C C10 -0.2086(5) -0.0995(5) 0.8879(3) 0.0415(9) Uani d . 1 . .
H H10 -0.2417 -0.2098 0.8935 0.050 Uiso calc R 1 . .
C C11 -0.1322(5) -0.0607(4) 0.8020(3) 0.0361(8) Uani d . 1 . .
N N1 0.1953(4) 0.4904(4) 0.5843(2) 0.0369(7) Uani d . 1 . .
N N2 0.3526(4) 0.3088(4) 0.7183(2) 0.0415(7) Uani d . 1 . .
H H2C 0.3490 0.2754 0.7849 0.050 Uiso calc R 1 . .
N N3 -0.0728(5) 0.4047(4) 0.8665(3) 0.0477(8) Uani d . 1 . .
N N4 -0.3140(4) -0.0112(6) 1.0595(3) 0.0551(9) Uani d . 1 . .
N N5 -0.1030(5) -0.1992(4) 0.7211(3) 0.0502(8) Uani d . 1 . .
O O1 -0.1140(3) 0.3225(3) 0.5345(2) 0.0428(6) Uani d . 1 . .
O O2 0.2266(4) 0.0540(4) 0.5331(2) 0.0666(8) Uani d U 1 . .
H H2 0.1526 -0.0338 0.5205 0.080 Uiso d R 1 . .
O O3 -0.0095(3) 0.1265(3) 0.70232(19) 0.0436(6) Uani d . 1 . .
O O4 0.0475(5) 0.4475(4) 0.8204(3) 0.0690(9) Uani d . 1 . .
O O5 -0.1590(4) 0.5052(4) 0.9118(3) 0.0659(9) Uani d . 1 . .
O O6 -0.3605(5) 0.1016(5) 1.1207(3) 0.0776(10) Uani d . 1 . .
O O7 -0.3329(4) -0.1582(5) 1.0716(3) 0.0751(10) Uani d . 1 . .
O O8 -0.2239(5) -0.3026(4) 0.6812(3) 0.0860(11) Uani d . 1 . .
O O9 0.0423(5) -0.2056(4) 0.6993(3) 0.0839(11) Uani d . 1 . .
Ni Ni1 0.10416(6) 0.29778(6) 0.63579(4) 0.03242(15) Uani d U 1 . .

loop_
_atom_site_aniso_label
_atom_site_aniso_U_11
_atom_site_aniso_U_22
_atom_site_aniso_U_33
_atom_site_aniso_U_12
_atom_site_aniso_U_13
_atom_site_aniso_U_23
C1 0.042(2) 0.0292(18) 0.0307(18) 0.0014(15) 0.0064(15) 0.0059(14)
C2 0.044(2) 0.040(2) 0.049(2) -0.0028(18) 0.0027(18) 0.0139(18)
C3 0.050(2) 0.042(2) 0.044(2) -0.0062(18) -0.0010(18) 0.0075(18)
C4 0.047(2) 0.053(3) 0.066(3) 0.008(2) 0.007(2) 0.013(2)
C5 0.075(3) 0.045(3) 0.069(3) 0.011(2) 0.025(3) 0.014(2)
C6 0.0320(18) 0.0347(19) 0.0329(19) 0.0005(15) 0.0000(15) 0.0111(15)
C7 0.042(2) 0.033(2) 0.0366(19) 0.0030(16) 0.0029(16) 0.0090(16)
C8 0.039(2) 0.051(2) 0.034(2) 0.0085(18) 0.0046(16) 0.0037(17)
C9 0.037(2) 0.057(3) 0.0332(19) 0.0033(18) 0.0075(16) 0.0150(18)
C10 0.039(2) 0.043(2) 0.043(2) -0.0024(17) 0.0038(17) 0.0175(18)
C11 0.038(2) 0.037(2) 0.0332(19) 0.0017(16) 0.0066(15) 0.0068(15)
N1 0.0415(17) 0.0315(16) 0.0375(16) -0.0006(13) 0.0038(14) 0.0102(13)
N2 0.0489(19) 0.0416(18) 0.0341(16) 0.0012(15) 0.0034(14) 0.0122(14)
N3 0.063(2) 0.0400(19) 0.0382(18) 0.0034(17) 0.0061(17) 0.0048(15)
N4 0.047(2) 0.083(3) 0.0378(19) -0.001(2) 0.0070(16) 0.020(2)
N5 0.065(2) 0.0384(19) 0.050(2) -0.0060(18) 0.0203(18) 0.0107(16)
O1 0.0475(15) 0.0405(15) 0.0396(14) -0.0067(12) 0.0017(12) 0.0162(11)
O2 0.075(2) 0.0558(18) 0.064(2) -0.0065(15) 0.0163(17) -0.0078(15)
O3 0.0592(17) 0.0378(15) 0.0348(14) -0.0045(12) 0.0134(12) 0.0086(11)
O4 0.101(3) 0.0412(17) 0.067(2) -0.0132(17) 0.0391(19) 0.0013(15)
O5 0.081(2) 0.0470(18) 0.071(2) 0.0230(17) 0.0149(18) 0.0048(15)
O6 0.080(2) 0.108(3) 0.0499(19) 0.004(2) 0.0307(18) 0.0088(19)
O7 0.083(2) 0.091(3) 0.063(2) 0.001(2) 0.0255(18) 0.0423(19)
O8 0.097(3) 0.068(2) 0.079(2) -0.030(2) 0.018(2) -0.0194(19)
O9 0.085(3) 0.054(2) 0.122(3) 0.0086(18) 0.060(2) -0.0012(19)
Ni1 0.0384(3) 0.0306(2) 0.0281(2) -0.00288(18) 0.00314(18) 0.01040(17)

loop_
_atom_type_symbol
_atom_type_description
_atom_type_scat_dispersion_real
_atom_type_scat_dispersion_imag
_atom_type_scat_source
C C 0.0033 0.0016 'International Tables Vol C Tables 4.2.6.8 and 6.1.1.4'
H H 0.0000 0.0000 'International Tables Vol C Tables 4.2.6.8 and 6.1.1.4'
N N 0.0061 0.0033 'International Tables Vol C Tables 4.2.6.8 and 6.1.1.4'
O O 0.0106 0.0060 'International Tables Vol C Tables 4.2.6.8 and 6.1.1.4'
Ni Ni 0.3393 1.1124 'International Tables Vol C Tables 4.2.6.8 and 6.1.1.4'

loop_
_geom_angle_atom_site_label_1
_geom_angle_atom_site_label_2
_geom_angle_atom_site_label_3
_geom_angle_site_symmetry_1
_geom_angle_site_symmetry_3
_geom_angle
_geom_angle_publ_flag
O1 C1 N1 2_566 . 128.9(3) ?
O1 C1 C1 2_566 2_566 119.2(4) ?
N1 C1 C1 . 2_566 111.9(4) ?
N1 C2 C3 . . 106.0(3) ?
N1 C2 H2A . . 110.5 ?
C3 C2 H2A . . 110.5 ?
N1 C2 H2B . . 110.5 ?
C3 C2 H2B . . 110.5 ?
H2A C2 H2B . . 108.7 ?
N2 C3 C2 . . 109.9(3) ?
N2 C3 H3A . . 109.7 ?
C2 C3 H3A . . 109.7 ?
N2 C3 H3B . . 109.7 ?
C2 C3 H3B . . 109.7 ?
H3A C3 H3B . . 108.2 ?
N2 C4 C5 . . 111.5(3) ?
N2 C4 H4A . . 109.3 ?
C5 C4 H4A . . 109.3 ?
N2 C4 H4B . . 109.3 ?
C5 C4 H4B . . 109.3 ?
H4A C4 H4B . . 108.0 ?
O2 C5 C4 . . 106.6(4) ?
O2 C5 H5A . . 110.4 ?
C4 C5 H5A . . 110.4 ?
O2 C5 H5B . . 110.4 ?
C4 C5 H5B . . 110.4 ?
H5A C5 H5B . . 108.6 ?
O3 C6 C11 . . 119.7(3) ?
O3 C6 C7 . . 127.8(3) ?
C11 C6 C7 . . 112.5(3) ?
C8 C7 C6 . . 123.2(3) ?
C8 C7 N3 . . 116.3(3) ?
C6 C7 N3 . . 120.5(3) ?
C9 C8 C7 . . 119.7(4) ?
C9 C8 H8 . . 120.1 ?
C7 C8 H8 . . 120.1 ?
C8 C9 C10 . . 121.2(3) ?
C8 C9 N4 . . 120.3(4) ?
C10 C9 N4 . . 118.5(4) ?
C11 C10 C9 . . 118.3(3) ?
C11 C10 H10 . . 120.8 ?
C9 C10 H10 . . 120.8 ?
C10 C11 C6 . . 125.0(3) ?
C10 C11 N5 . . 117.1(3) ?
C6 C11 N5 . . 117.9(3) ?
C1 N1 C2 . . 126.0(3) ?
C1 N1 Ni1 . . 115.6(2) ?
C2 N1 Ni1 . . 118.3(2) ?
C4 N2 C3 . . 112.9(3) ?
C4 N2 Ni1 . . 112.5(2) ?
C3 N2 Ni1 . . 105.4(2) ?
C4 N2 H2C . . 108.6 ?
C3 N2 H2C . . 108.6 ?
Ni1 N2 H2C . . 108.6 ?
O4 N3 O5 . . 122.6(4) ?
O4 N3 C7 . . 119.3(3) ?
O5 N3 C7 . . 118.0(3) ?
O6 N4 O7 . . 123.2(4) ?
O6 N4 C9 . . 118.6(4) ?
O7 N4 C9 . . 118.2(4) ?
O9 N5 O8 . . 123.6(4) ?
O9 N5 C11 . . 117.9(3) ?
O8 N5 C11 . . 118.5(4) ?
C1 O1 Ni1 2_566 . 108.8(2) ?
C5 O2 Ni1 . . 99.8(2) ?
C5 O2 H2 . . 109.0 ?
Ni1 O2 H2 . . 110.6 ?
C6 O3 Ni1 . . 142.1(2) ?
N3 O4 Ni1 . . 124.3(2) ?
N1 Ni1 O3 . . 170.56(12) ?
N1 Ni1 O1 . . 84.45(11) ?
O3 Ni1 O1 . . 93.01(11) ?
N1 Ni1 N2 . . 82.75(12) ?
O3 Ni1 N2 . . 100.22(12) ?
O1 Ni1 N2 . . 166.66(11) ?
N1 Ni1 O2 . . 105.46(11) ?
O3 Ni1 O2 . . 83.96(11) ?
O1 Ni1 O2 . . 103.16(11) ?
N2 Ni1 O2 . . 76.77(12) ?
N1 Ni1 O4 . . 96.75(11) ?
O3 Ni1 O4 . . 74.84(10) ?
O1 Ni1 O4 . . 101.91(12) ?
N2 Ni1 O4 . . 83.37(12) ?
O2 Ni1 O4 . . 147.80(11) ?

loop_
_geom_bond_atom_site_label_1
_geom_bond_atom_site_label_2
_geom_bond_site_symmetry_2
_geom_bond_distance
_geom_bond_publ_flag
C1 O1 2_566 1.282(4) ?
C1 N1 . 1.289(4) ?
C1 C1 2_566 1.510(7) ?
C2 N1 . 1.451(5) ?
C2 C3 . 1.520(5) ?
C2 H2A . 0.9700 ?
C2 H2B . 0.9700 ?
C3 N2 . 1.482(5) ?
C3 H3A . 0.9700 ?
C3 H3B . 0.9700 ?
C4 N2 . 1.479(5) ?
C4 C5 . 1.492(6) ?
C4 H4A . 0.9700 ?
C4 H4B . 0.9700 ?
C5 O2 . 1.421(5) ?
C5 H5A . 0.9700 ?
C5 H5B . 0.9700 ?
C6 O3 . 1.266(4) ?
C6 C11 . 1.431(5) ?
C6 C7 . 1.433(5) ?
C7 C8 . 1.380(5) ?
C7 N3 . 1.450(5) ?
C8 C9 . 1.364(5) ?
C8 H8 . 0.9300 ?
C9 C10 . 1.387(5) ?
C9 N4 . 1.449(5) ?
C10 C11 . 1.363(5) ?
C10 H10 . 0.9300 ?
C11 N5 . 1.458(5) ?
N1 Ni1 . 1.903(3) y
N2 Ni1 . 2.032(3) y
N2 H2C . 0.9100 ?
N3 O4 . 1.225(4) ?
N3 O5 . 1.229(4) ?
N4 O6 . 1.223(5) ?
N4 O7 . 1.227(5) ?
N5 O9 . 1.208(4) ?
N5 O8 . 1.208(4) ?
O1 C1 2_566 1.282(4) ?
O1 Ni1 . 1.991(3) y
O2 Ni1 . 2.537(3) y
O2 H2 . 0.8634 ?
O3 Ni1 . 1.942(2) y
O4 Ni1 . 2.561(3) y

loop_
_geom_hbond_atom_site_label_D
_geom_hbond_atom_site_label_H
_geom_hbond_atom_site_label_A
_geom_hbond_site_symmetry_A
_geom_hbond_distance_DH
_geom_hbond_distance_HA
_geom_hbond_distance_DA
_geom_hbond_angle_DHA
N2 H2C O7 2_557 0.91 2.15 3.054(4) 171.2
O2 H2 O1 2_556 0.86 2.34 3.084(4) 145.0
C10 H10 O5 1_545 0.93 2.49 3.319(5) 149.2

loop_
_geom_torsion_atom_site_label_1
_geom_torsion_atom_site_label_2
_geom_torsion_atom_site_label_3
_geom_torsion_atom_site_label_4
_geom_torsion_site_symmetry_1
_geom_torsion_site_symmetry_2
_geom_torsion_site_symmetry_3
_geom_torsion_site_symmetry_4
_geom_torsion
_geom_torsion_publ_flag
N1 C2 C3 N2 . . . . 39.7(4) ?
N2 C4 C5 O2 . . . . 66.6(4) ?
O3 C6 C7 C8 . . . . 178.0(3) ?
C11 C6 C7 C8 . . . . 1.4(5) ?
O3 C6 C7 N3 . . . . -1.3(6) ?
C11 C6 C7 N3 . . . . -177.9(3) ?
C6 C7 C8 C9 . . . . 0.6(5) ?
N3 C7 C8 C9 . . . . 179.9(3) ?
C7 C8 C9 C10 . . . . -2.4(5) ?
C7 C8 C9 N4 . . . . 178.4(3) ?
C8 C9 C10 C11 . . . . 2.0(5) ?
N4 C9 C10 C11 . . . . -178.8(3) ?
C9 C10 C11 C6 . . . . 0.2(6) ?
C9 C10 C11 N5 . . . . 179.2(3) ?
O3 C6 C11 C10 . . . . -178.8(3) ?
C7 C6 C11 C10 . . . . -1.8(5) ?
O3 C6 C11 N5 . . . . 2.3(5) ?
C7 C6 C11 N5 . . . . 179.2(3) ?
O1 C1 N1 C2 2_566 . . . 3.4(6) ?
C1 C1 N1 C2 2_566 . . . -176.4(3) ?
O1 C1 N1 Ni1 2_566 . . . 179.7(3) ?
C1 C1 N1 Ni1 2_566 . . . -0.1(5) ?
C3 C2 N1 C1 . . . . 160.4(3) ?
C3 C2 N1 Ni1 . . . . -15.9(4) ?
C5 C4 N2 C3 . . . . -165.1(3) ?
C5 C4 N2 Ni1 . . . . -46.0(4) ?
C2 C3 N2 C4 . . . . 78.4(4) ?
C2 C3 N2 Ni1 . . . . -44.8(4) ?
C8 C7 N3 O4 . . . . 153.4(4) ?
C6 C7 N3 O4 . . . . -27.3(5) ?
C8 C7 N3 O5 . . . . -25.4(5) ?
C6 C7 N3 O5 . . . . 154.0(3) ?
C8 C9 N4 O6 . . . . 9.2(5) ?
C10 C9 N4 O6 . . . . -170.0(4) ?
C8 C9 N4 O7 . . . . -172.0(4) ?
C10 C9 N4 O7 . . . . 8.8(5) ?
C10 C11 N5 O9 . . . . -127.5(4) ?
C6 C11 N5 O9 . . . . 51.5(5) ?
C10 C11 N5 O8 . . . . 51.1(5) ?
C6 C11 N5 O8 . . . . -129.9(4) ?
C4 C5 O2 Ni1 . . . . -47.1(3) ?
C11 C6 O3 Ni1 . . . . -173.9(3) ?
C7 C6 O3 Ni1 . . . . 9.7(6) ?
O5 N3 O4 Ni1 . . . . -138.5(3) ?
C7 N3 O4 Ni1 . . . . 42.8(5) ?
C1 N1 Ni1 O3 . . . . -74.6(8) ?
C2 N1 Ni1 O3 . . . . 102.0(7) ?
C1 N1 Ni1 O1 . . . . 0.2(3) ?
C2 N1 Ni1 O1 . . . . 176.8(3) ?
C1 N1 Ni1 N2 . . . . 176.4(3) ?
C2 N1 Ni1 N2 . . . . -7.0(3) ?
C1 N1 Ni1 O2 . . . . 102.3(3) ?
C2 N1 Ni1 O2 . . . . -81.1(3) ?
C1 N1 Ni1 O4 . . . . -101.2(3) ?
C2 N1 Ni1 O4 . . . . 75.4(3) ?
C6 O3 Ni1 N1 . . . . -25.6(10) ?
C6 O3 Ni1 O1 . . . . -99.7(4) ?
C6 O3 Ni1 N2 . . . . 82.1(4) ?
C6 O3 Ni1 O2 . . . . 157.4(4) ?
C6 O3 Ni1 O4 . . . . 1.9(4) ?
C1 O1 Ni1 N1 2_566 . . . -0.3(2) ?
C1 O1 Ni1 O3 2_566 . . . 170.6(2) ?
C1 O1 Ni1 N2 2_566 . . . -16.7(6) ?
C1 O1 Ni1 O2 2_566 . . . -104.9(2) ?
C1 O1 Ni1 O4 2_566 . . . 95.5(2) ?
C4 N2 Ni1 N1 . . . . -95.1(3) ?
C3 N2 Ni1 N1 . . . . 28.3(2) ?
C4 N2 Ni1 O3 . . . . 93.9(3) ?
C3 N2 Ni1 O3 . . . . -142.6(2) ?
C4 N2 Ni1 O1 . . . . -78.6(6) ?
C3 N2 Ni1 O1 . . . . 44.8(6) ?
C4 N2 Ni1 O2 . . . . 12.7(2) ?
C3 N2 Ni1 O2 . . . . 136.1(2) ?
C4 N2 Ni1 O4 . . . . 167.2(3) ?
C3 N2 Ni1 O4 . . . . -69.4(2) ?
C5 O2 Ni1 N1 . . . . 98.6(2) ?
C5 O2 Ni1 O3 . . . . -81.9(2) ?
C5 O2 Ni1 O1 . . . . -173.6(2) ?
C5 O2 Ni1 N2 . . . . 20.1(2) ?
C5 O2 Ni1 O4 . . . . -33.3(3) ?
N3 O4 Ni1 N1 . . . . 147.0(3) ?
N3 O4 Ni1 O3 . . . . -28.6(3) ?
N3 O4 Ni1 O1 . . . . 61.3(3) ?
N3 O4 Ni1 N2 . . . . -131.1(3) ?
N3 O4 Ni1 O2 . . . . -79.2(4) ?
